data_7236741
loop_
_publ_author_name
'Huang, Manna'
'Ye, Shuxian'
'Xu, Ke'
'Zhou, Jie'
'Liu, Junliang'
'Zhu, Xinhai'
'Wan, Yiqian'

_publ_section_title
;
 Whole-rainbow-color organic solid fluorophores from subtle modification
 of thiazolo[5,4-b]thieno[3,2-e]pyridines (TTPs)
;
_journal_issue 14
_journal_name_full 'Journal of Materials Chemistry C'
_journal_page_first 3456
_journal_paper_doi 10.1039/C7TC00513J
_journal_volume 5
_journal_year 2017
_chemical_formula_sum 'C27 H25 Cl N2 O S2'
_chemical_formula_weight 493.06
_chemical_name_common BF7
_chemical_name_systematic 4-(tert-butyl)-2-(8-(2-chlorophenyl)-6-isopropylthiazolo[5,4-b]thieno[3,2-e]pyridin-2-yl)phenol
_space_group_crystal_system monoclinic
_space_group_IT_number 14
_space_group_name_Hall '-P 2ybc'
_space_group_name_H-M_alt 'P 1 21/c 1'
_atom_sites_solution_hydrogens geom
_audit_creation_method SHELXL-2014/7
_audit_update_record
;
2017-01-16 deposited with the CCDC.
2017-02-26 downloaded from the CCDC.
;
_cell_angle_alpha 90
_cell_angle_beta 96.368(2)
_cell_angle_gamma 90
_cell_formula_units_Z 4
_cell_length_a 7.32260(10)
_cell_length_b 11.19770(10)
_cell_length_c 31.2881(5)
_cell_measurement_reflns_used 9031
_cell_measurement_temperature 293(2)
_cell_measurement_theta_max 73.6750
_cell_measurement_theta_min 4.1780
_cell_volume 2549.68(6)
_computing_cell_refinement 'Bruker FRAMBO'
_computing_data_collection 'Bruker FRAMBO'
_computing_data_reduction 'Bruker SAINT'
_computing_molecular_graphics 'Bruker SHELXTL'
_computing_publication_material 'Bruker SHELXTL'
_computing_structure_refinement 'SHELXL-2014/7 (Sheldrick, 2014)'
_computing_structure_solution 'Bruker SHELXTL'
_diffrn_ambient_temperature 293(2)
_diffrn_detector_area_resol_mean 10.5826
_diffrn_measured_fraction_theta_full 0.988
_diffrn_measured_fraction_theta_max 0.962
_diffrn_measurement_device_type 'SuperNova, Dual, Cu at zero, AtlasS2'
_diffrn_measurement_method 'phi and omega scans'
_diffrn_radiation_type CuK\a
_diffrn_radiation_wavelength 1.54178
_diffrn_reflns_av_R_equivalents 0.0244
_diffrn_reflns_av_unetI/netI 0.0214
_diffrn_reflns_Laue_measured_fraction_full 0.988
_diffrn_reflns_Laue_measured_fraction_max 0.962
_diffrn_reflns_limit_h_max 8
_diffrn_reflns_limit_h_min -8
_diffrn_reflns_limit_k_max 13
_diffrn_reflns_limit_k_min -13
_diffrn_reflns_limit_l_max 31
_diffrn_reflns_limit_l_min -38
_diffrn_reflns_number 18938
_diffrn_reflns_point_group_measured_fraction_full 0.988
_diffrn_reflns_point_group_measured_fraction_max 0.962
_diffrn_reflns_theta_full 67.679
_diffrn_reflns_theta_max 74.118
_diffrn_reflns_theta_min 4.196
_diffrn_source 'micro-focus sealed X-ray tube'
_exptl_absorpt_coefficient_mu 3.024
_exptl_absorpt_correction_T_max 1
_exptl_absorpt_correction_T_min 0.75227
_exptl_absorpt_correction_type multi-scan
_exptl_absorpt_process_details
; 
CrysAlisPro 1.171.38.43 (Rigaku Oxford Diffraction, 2015) 
Empirical absorption correction using spherical harmonics, 
 implemented in SCALE3 ABSPACK scaling algorithm. 
;
_exptl_crystal_colour colourless
_exptl_crystal_density_diffrn 1.284
_exptl_crystal_description prism
_exptl_crystal_F_000 1032
_exptl_crystal_recrystallization_method 'Re-crystallisation from solvent: chloroform and hexane'
_exptl_crystal_size_max 0.55
_exptl_crystal_size_mid 0.35
_exptl_crystal_size_min 0.25
_refine_diff_density_max 0.622
_refine_diff_density_min -0.681
_refine_diff_density_rms 0.059
_refine_ls_extinction_method none
_refine_ls_goodness_of_fit_ref 1.044
_refine_ls_hydrogen_treatment constr
_refine_ls_matrix_type full
_refine_ls_number_parameters 304
_refine_ls_number_reflns 4977
_refine_ls_number_restraints 0
_refine_ls_restrained_S_all 1.044
_refine_ls_R_factor_all 0.0500
_refine_ls_R_factor_gt 0.0455
_refine_ls_shift/su_max 0.001
_refine_ls_shift/su_mean 0.000
_refine_ls_structure_factor_coef Fsqd
_refine_ls_weighting_details 'w=1/[\s^2^(Fo^2^)+(0.0651P)^2^+2.1056P] where P=(Fo^2^+2Fc^2^)/3'
_refine_ls_weighting_scheme calc
_refine_ls_wR_factor_gt 0.1230
_refine_ls_wR_factor_ref 0.1265
_reflns_Friedel_coverage 0.000
_reflns_number_gt 4485
_reflns_number_total 4977
_reflns_threshold_expression 'I > 2\s(I)'
_cod_data_source_file c7tc00513j2.cif
_cod_data_source_block 1611238
_cod_original_sg_symbol_H-M 'P 21/c'
_cod_database_code 7236741
_shelx_shelxl_version_number 2014/7
_shelx_space_group_comment
; 
The symmetry employed for this shelxl refinement is uniquely defined 
by the following loop, which should always be used as a source of 
symmetry information in preference to the above space-group names. 
They are only intended as comments. 
;

loop_
_space_group_symop_operation_xyz
'x, y, z'
'-x, y+1/2, -z+1/2'
'-x, -y, -z'
'x, -y-1/2, z-1/2'

loop_
_atom_site_label
_atom_site_type_symbol
_atom_site_fract_x
_atom_site_fract_y
_atom_site_fract_z
_atom_site_U_iso_or_equiv
_atom_site_adp_type
_atom_site_occupancy
_atom_site_site_symmetry_order
_atom_site_calc_flag
_atom_site_refinement_flags_posn
_atom_site_refinement_flags_adp
S1 S 0.15020(7) -0.13271(5) 0.40395(2) 0.03210(15) Uani 1 1 d . .
S2 S 0.24557(10) 0.16594(5) 0.53995(2) 0.04163(18) Uani 1 1 d . .
Cl1 Cl 0.40490(8) 0.25221(5) 0.34976(2) 0.03885(16) Uani 1 1 d . .
N1 N 0.4313(2) -0.02287(15) 0.37813(5) 0.0259(4) Uani 1 1 d . .
O1 O 0.5864(2) -0.08198(16) 0.30937(5) 0.0417(4) Uani 1 1 d . .
H1 H 0.5711 -0.0437 0.3310 0.063 Uiso 1 1 calc R U
N2 N 0.2009(2) 0.01189(16) 0.47376(6) 0.0304(4) Uani 1 1 d . .
C4 C 0.5015(3) 0.12548(17) 0.43644(6) 0.0240(4) Uani 1 1 d . .
C5 C 0.3108(3) -0.17810(18) 0.32843(6) 0.0269(4) Uani 1 1 d . .
C6 C 0.4018(3) 0.02984(18) 0.41679(6) 0.0252(4) Uani 1 1 d . .
C7 C 0.6527(3) 0.18373(17) 0.41646(6) 0.0245(4) Uani 1 1 d . .
C8 C 0.4487(3) -0.16215(19) 0.30136(7) 0.0304(5) Uani 1 1 d . .
C9 C 0.2977(3) 0.10236(19) 0.49219(6) 0.0301(5) Uani 1 1 d . .
C10 C 0.6246(3) 0.24110(17) 0.37684(7) 0.0262(4) Uani 1 1 d . .
C11 C 0.3112(3) -0.10761(18) 0.36760(6) 0.0265(4) Uani 1 1 d . .
C12 C 0.2554(3) -0.02029(18) 0.43647(7) 0.0270(4) Uani 1 1 d . .
C13 C 0.4462(3) 0.16294(18) 0.47595(6) 0.0278(4) Uani 1 1 d . .
C14 C 0.1661(3) -0.33246(18) 0.28063(7) 0.0291(5) Uani 1 1 d . .
C15 C 0.7667(3) 0.29393(19) 0.35799(7) 0.0318(5) Uani 1 1 d . .
H15 H 0.7443 0.3298 0.3311 0.038 Uiso 1 1 calc R U
C16 C 0.1716(3) -0.26257(18) 0.31715(7) 0.0286(4) Uani 1 1 d . .
H16 H 0.0793 -0.2718 0.3350 0.034 Uiso 1 1 calc R U
C17 C 0.8316(3) 0.1843(2) 0.43756(7) 0.0327(5) Uani 1 1 d . .
H17 H 0.8552 0.1475 0.4642 0.039 Uiso 1 1 calc R U
C18 C 0.3093(3) -0.3162(2) 0.25495(7) 0.0340(5) Uani 1 1 d . .
H18 H 0.3121 -0.3632 0.2305 0.041 Uiso 1 1 calc R U
C19 C 0.5131(4) 0.25966(19) 0.50360(7) 0.0351(5) Uani 1 1 d . .
H19 H 0.6102 0.3087 0.4980 0.042 Uiso 1 1 calc R U
C20 C 0.0130(3) -0.42300(19) 0.26813(8) 0.0346(5) Uani 1 1 d . .
C21 C 0.4210(4) 0.2724(2) 0.53845(8) 0.0428(6) Uani 1 1 d . .
C22 C 0.9417(3) 0.2928(2) 0.37943(8) 0.0368(5) Uani 1 1 d . .
H22 H 1.0379 0.3284 0.3671 0.044 Uiso 1 1 calc R U
C23 C 0.4457(3) -0.2330(2) 0.26473(7) 0.0355(5) Uani 1 1 d . .
H23 H 0.5372 -0.2240 0.2466 0.043 Uiso 1 1 calc R U
C24 C -0.1381(4) -0.4176(2) 0.29810(10) 0.0489(7) Uani 1 1 d . .
H24A H -0.0874 -0.4378 0.3268 0.073 Uiso 1 1 calc R U
H24B H -0.2337 -0.4732 0.2885 0.073 Uiso 1 1 calc R U
H24C H -0.1881 -0.3383 0.2979 0.073 Uiso 1 1 calc R U
C25 C -0.0732(4) -0.3974(2) 0.22225(9) 0.0570(8) Uani 1 1 d . .
H25A H -0.1233 -0.3181 0.2208 0.085 Uiso 1 1 calc R U
H25B H -0.1695 -0.4540 0.2143 0.085 Uiso 1 1 calc R U
H25C H 0.0190 -0.4040 0.2028 0.085 Uiso 1 1 calc R U
C26 C 0.9740(3) 0.2388(2) 0.41926(9) 0.0413(6) Uani 1 1 d . .
H26 H 1.0918 0.2390 0.4338 0.050 Uiso 1 1 calc R U
C27 C 0.0931(4) -0.5494(2) 0.27000(9) 0.0436(6) Uani 1 1 d . .
H27A H 0.1845 -0.5555 0.2504 0.065 Uiso 1 1 calc R U
H27B H -0.0032 -0.6060 0.2622 0.065 Uiso 1 1 calc R U
H27C H 0.1484 -0.5658 0.2987 0.065 Uiso 1 1 calc R U
C28 C 0.4487(5) 0.3631(3) 0.57417(10) 0.0635(9) Uani 1 1 d . .
H28 H 0.4733 0.3197 0.6014 0.076 Uiso 1 1 calc R U
C29 C 0.2737(8) 0.4361(4) 0.57606(19) 0.129(2) Uani 1 1 d . .
H29A H 0.2388 0.4724 0.5486 0.193 Uiso 1 1 calc R U
H29B H 0.2955 0.4971 0.5976 0.193 Uiso 1 1 calc R U
H29C H 0.1768 0.3846 0.5832 0.193 Uiso 1 1 calc R U
C30 C 0.6117(6) 0.4454(3) 0.56986(11) 0.0769(11) Uani 1 1 d . .
H30A H 0.7209 0.3984 0.5691 0.115 Uiso 1 1 calc R U
H30B H 0.6276 0.4987 0.5940 0.115 Uiso 1 1 calc R U
H30C H 0.5892 0.4909 0.5438 0.115 Uiso 1 1 calc R U

loop_
_atom_site_aniso_label
_atom_site_aniso_U_11
_atom_site_aniso_U_22
_atom_site_aniso_U_33
_atom_site_aniso_U_23
_atom_site_aniso_U_13
_atom_site_aniso_U_12
S1 0.0332(3) 0.0355(3) 0.0291(3) 0.0021(2) 0.0103(2) -0.0055(2)
S2 0.0618(4) 0.0403(3) 0.0260(3) 0.0016(2) 0.0196(3) 0.0172(3)
Cl1 0.0346(3) 0.0503(3) 0.0296(3) 0.0113(2) -0.0060(2) -0.0021(2)
N1 0.0300(9) 0.0282(8) 0.0200(8) -0.0012(7) 0.0049(7) -0.0014(7)
O1 0.0420(9) 0.0537(10) 0.0320(9) -0.0146(8) 0.0155(7) -0.0186(8)
N2 0.0353(10) 0.0335(9) 0.0240(9) 0.0064(7) 0.0104(7) 0.0082(7)
C4 0.0288(10) 0.0263(9) 0.0170(9) 0.0018(7) 0.0030(7) 0.0064(8)
C5 0.0323(11) 0.0272(10) 0.0212(10) 0.0020(8) 0.0021(8) 0.0005(8)
C6 0.0292(10) 0.0281(10) 0.0185(9) 0.0023(8) 0.0040(8) 0.0038(8)
C7 0.0291(10) 0.0239(9) 0.0208(9) -0.0035(8) 0.0035(8) 0.0040(7)
C8 0.0319(11) 0.0331(11) 0.0263(11) 0.0001(8) 0.0044(9) -0.0026(8)
C9 0.0383(12) 0.0348(11) 0.0187(10) 0.0062(8) 0.0098(8) 0.0151(9)
C10 0.0297(11) 0.0267(10) 0.0221(10) -0.0023(8) 0.0028(8) 0.0027(8)
C11 0.0281(10) 0.0300(10) 0.0218(10) 0.0042(8) 0.0038(8) -0.0011(8)
C12 0.0285(10) 0.0299(10) 0.0233(10) 0.0046(8) 0.0062(8) 0.0049(8)
C13 0.0352(11) 0.0276(10) 0.0205(10) 0.0026(8) 0.0021(8) 0.0104(8)
C14 0.0350(11) 0.0226(9) 0.0277(11) 0.0034(8) -0.0051(9) 0.0030(8)
C15 0.0398(12) 0.0308(10) 0.0253(11) 0.0026(9) 0.0062(9) 0.0012(9)
C16 0.0332(11) 0.0273(10) 0.0251(10) 0.0040(8) 0.0018(9) -0.0004(8)
C17 0.0313(11) 0.0361(11) 0.0299(11) 0.0070(9) -0.0001(9) 0.0033(9)
C18 0.0447(13) 0.0314(11) 0.0248(11) -0.0047(9) -0.0011(9) 0.0034(9)
C19 0.0498(14) 0.0302(11) 0.0254(11) -0.0017(9) 0.0047(10) 0.0107(9)
C20 0.0427(13) 0.0218(10) 0.0366(12) 0.0029(9) -0.0069(10) -0.0025(9)
C21 0.0670(17) 0.0349(12) 0.0275(12) -0.0016(10) 0.0099(11) 0.0156(11)
C22 0.0326(12) 0.0354(11) 0.0438(13) 0.0086(10) 0.0105(10) 0.0020(9)
C23 0.0384(13) 0.0417(12) 0.0274(11) -0.0048(9) 0.0081(9) -0.0012(10)
C24 0.0404(14) 0.0365(13) 0.0686(19) -0.0076(12) 0.0013(13) -0.0071(10)
C25 0.0714(19) 0.0402(13) 0.0512(17) 0.0113(12) -0.0291(15) -0.0210(13)
C26 0.0285(12) 0.0410(13) 0.0528(15) 0.0126(11) -0.0020(11) 0.0018(9)
C27 0.0584(16) 0.0247(11) 0.0480(15) 0.0040(10) 0.0074(12) 0.0015(10)
C28 0.108(3) 0.0447(15) 0.0400(16) -0.0161(13) 0.0199(17) 0.0074(16)
C29 0.157(5) 0.083(3) 0.160(5) -0.065(3) 0.078(4) 0.016(3)
C30 0.119(3) 0.0542(18) 0.055(2) -0.0250(16) 0.000(2) 0.001(2)

loop_
_atom_type_symbol
_atom_type_description
_atom_type_scat_dispersion_real
_atom_type_scat_dispersion_imag
_atom_type_scat_source
C C 0.0181 0.0091 'International Tables Vol C Tables 4.2.6.8 and 6.1.1.4'
H H 0.0000 0.0000 'International Tables Vol C Tables 4.2.6.8 and 6.1.1.4'
N N 0.0311 0.0180 'International Tables Vol C Tables 4.2.6.8 and 6.1.1.4'
O O 0.0492 0.0322 'International Tables Vol C Tables 4.2.6.8 and 6.1.1.4'
S S 0.3331 0.5567 'International Tables Vol C Tables 4.2.6.8 and 6.1.1.4'
Cl Cl 0.3639 0.7018 'International Tables Vol C Tables 4.2.6.8 and 6.1.1.4'

loop_
_geom_angle_atom_site_label_1
_geom_angle_atom_site_label_2
_geom_angle_atom_site_label_3
_geom_angle
C12 S1 C11 88.71(10)
C9 S2 C21 91.38(11)
C11 N1 C6 111.29(17)
C12 N2 C9 113.02(18)
C6 C4 C13 115.29(19)
C6 C4 C7 121.97(17)
C13 C4 C7 122.74(18)
C8 C5 C16 119.05(19)
C8 C5 C11 120.36(19)
C16 C5 C11 120.59(19)
N1 C6 C4 125.87(18)
N1 C6 C12 114.29(18)
C4 C6 C12 119.83(18)
C10 C7 C17 117.2(2)
C10 C7 C4 122.36(18)
C17 C7 C4 120.46(18)
O1 C8 C23 118.3(2)
O1 C8 C5 123.08(19)
C23 C8 C5 118.6(2)
N2 C9 C13 126.85(19)
N2 C9 S2 121.88(17)
C13 C9 S2 111.21(17)
C15 C10 C7 122.2(2)
C15 C10 Cl1 117.43(16)
C7 C10 Cl1 120.34(17)
N1 C11 C5 122.83(19)
N1 C11 S1 115.76(16)
C5 C11 S1 121.41(15)
N2 C12 C6 126.5(2)
N2 C12 S1 123.63(16)
C6 C12 S1 109.91(15)
C4 C13 C9 118.5(2)
C4 C13 C19 129.9(2)
C9 C13 C19 111.5(2)
C16 C14 C18 116.5(2)
C16 C14 C20 122.7(2)
C18 C14 C20 120.9(2)
C22 C15 C10 119.4(2)
C14 C16 C5 122.8(2)
C26 C17 C7 121.0(2)
C23 C18 C14 122.1(2)
C21 C19 C13 113.4(2)
C24 C20 C25 108.5(2)
C24 C20 C14 112.13(19)
C25 C20 C14 109.27(19)
C24 C20 C27 108.3(2)
C25 C20 C27 109.0(2)
C14 C20 C27 109.61(19)
C19 C21 C28 129.1(3)
C19 C21 S2 112.43(19)
C28 C21 S2 118.4(2)
C15 C22 C26 120.0(2)
C18 C23 C8 120.9(2)
C22 C26 C17 120.2(2)
C21 C28 C30 112.6(3)
C21 C28 C29 110.2(3)
C30 C28 C29 110.4(3)

loop_
_geom_bond_atom_site_label_1
_geom_bond_atom_site_label_2
_geom_bond_distance
S1 C12 1.743(2)
S1 C11 1.749(2)
S2 C9 1.736(2)
S2 C21 1.757(3)
Cl1 C10 1.737(2)
N1 C11 1.311(3)
N1 C6 1.384(3)
O1 C8 1.352(3)
N2 C12 1.324(3)
N2 C9 1.331(3)
C4 C6 1.399(3)
C4 C13 1.407(3)
C4 C7 1.482(3)
C5 C8 1.399(3)
C5 C16 1.406(3)
C5 C11 1.457(3)
C6 C12 1.411(3)
C7 C10 1.391(3)
C7 C17 1.400(3)
C8 C23 1.392(3)
C9 C13 1.423(3)
C10 C15 1.384(3)
C13 C19 1.438(3)
C14 C16 1.382(3)
C14 C18 1.401(3)
C14 C20 1.530(3)
C15 C22 1.379(3)
C17 C26 1.386(3)
C18 C23 1.375(3)
C19 C21 1.352(3)
C20 C24 1.529(4)
C20 C25 1.530(3)
C20 C27 1.531(3)
C21 C28 1.507(4)
C22 C26 1.382(4)
C28 C30 1.526(5)
C28 C29 1.526(6)
